data_4071878
loop_
_publ_author_name
'Buil, Mar\'ia L.'
'Esteruelas, Miguel A.'
'Garc\'es, Karin'
'Oliv\'an, Montserrat'
'O\~nate, Enrique'

_publ_section_title
;
 C\b(sp2)&#x2212;H Bond Activation of \a,\b-Unsaturated Ketones Promoted
 by a Hydride-Elongated Dihydrogen Complex: Formation of Osmafuran
 Derivatives with Carbene, Carbyne, and NH-Tautomerized \a-Substituted
 Pyridine Ligands
;
_journal_issue 18
_journal_name_full Organometallics
_journal_page_first 4680
_journal_paper_doi 10.1021/om800439g
_journal_volume 27
_journal_year 2008
_chemical_formula_moiety 'C40 H64 N O Os P2, B F4'
_chemical_formula_sum 'C40 H64 B F4 N O Os P2'
_chemical_formula_weight 913.87
_chemical_name_systematic
; 
 ? 
;
_space_group_IT_number 2
_symmetry_cell_setting triclinic
_symmetry_space_group_name_Hall '-P 1'
_symmetry_space_group_name_H-M 'P -1'
_atom_sites_solution_hydrogens geom
_atom_sites_solution_primary direct
_atom_sites_solution_secondary difmap
_audit_creation_method SHELXL-97
_cell_angle_alpha 92.738(4)
_cell_angle_beta 94.386(4)
_cell_angle_gamma 107.905(4)
_cell_formula_units_Z 2
_cell_length_a 10.258(2)
_cell_length_b 14.422(3)
_cell_length_c 14.825(3)
_cell_measurement_reflns_used 3033
_cell_measurement_temperature 173(2)
_cell_measurement_theta_max 21
_cell_measurement_theta_min 2.5
_cell_volume 2075.0(7)
_computing_cell_refinement 'SAINT+ v. 6.02 (Bruker AXS, 1999)'
_computing_data_collection 'SMART v. 5.625 (Bruker AXS, 2000)'
_computing_data_reduction 'SAINT+ v. 6.02 (Bruker AXS, 1999)'
_computing_molecular_graphics 'XP, SHELXTL v. 6.1 (Bruker, 2000)'
_computing_publication_material 'XCIF, SHELXTL v. 6.1 (Bruker, 2000)'
_computing_structure_refinement 'SHELXL-97 (Sheldrick, 1997)'
_computing_structure_solution 'SHELXS-97 (Sheldrick, 1990)'
_diffrn_ambient_temperature 173(2)
_diffrn_detector_area_resol_mean 16.3990
_diffrn_measured_fraction_theta_full 0.986
_diffrn_measured_fraction_theta_max 0.908
_diffrn_radiation_monochromator graphite
_diffrn_radiation_source 'Enhance (Mo) X-ray Source'
_diffrn_radiation_type 'Mo K\a'
_diffrn_radiation_wavelength 0.7107
_diffrn_reflns_av_R_equivalents 0.0614
_diffrn_reflns_av_sigmaI/netI 0.0829
_diffrn_reflns_limit_h_max 13
_diffrn_reflns_limit_h_min -13
_diffrn_reflns_limit_k_max 19
_diffrn_reflns_limit_k_min -19
_diffrn_reflns_limit_l_max 19
_diffrn_reflns_limit_l_min -19
_diffrn_reflns_number 25911
_diffrn_reflns_theta_full 27.50
_diffrn_reflns_theta_max 28.81
_diffrn_reflns_theta_min 1.38
_diffrn_standards_decay_% 'no decay'
_exptl_absorpt_coefficient_mu 3.198
_exptl_absorpt_correction_T_max 0.831
_exptl_absorpt_correction_T_min 0.706
_exptl_absorpt_correction_type multi-scan
_exptl_absorpt_process_details
;
 Absorption correction performed with SADABS program. This is based on the
method of Blessing: Blessing, R. H., Acta Crystallogr., Sect. A 1995, 51, 33.
;
_exptl_crystal_colour colorless
_exptl_crystal_density_diffrn 1.463
_exptl_crystal_density_method 'not measured'
_exptl_crystal_description 'irregular block'
_exptl_crystal_F_000 932
_exptl_crystal_size_max 0.08
_exptl_crystal_size_mid 0.08
_exptl_crystal_size_min 0.06
_refine_diff_density_max 2.514
_refine_diff_density_min -1.256
_refine_diff_density_rms 0.156
_refine_ls_extinction_method none
_refine_ls_goodness_of_fit_ref 1.040
_refine_ls_hydrogen_treatment mixed
_refine_ls_matrix_type full
_refine_ls_number_parameters 476
_refine_ls_number_reflns 9835
_refine_ls_number_restraints 3
_refine_ls_restrained_S_all 1.040
_refine_ls_R_factor_all 0.0629
_refine_ls_R_factor_gt 0.0480
_refine_ls_shift/su_max 0.005
_refine_ls_shift/su_mean 0.000
_refine_ls_structure_factor_coef Fsqd
_refine_ls_weighting_details 'calc w=1/[\s^2^(Fo^2^)+(0.0413P)^2^+0.0000P] where P=(Fo^2^+2Fc^2^)/3'
_refine_ls_weighting_scheme calc
_refine_ls_wR_factor_gt 0.0955
_refine_ls_wR_factor_ref 0.1012
_reflns_number_gt 8194
_reflns_number_total 9835
_reflns_threshold_expression >2sigma(I)
_cod_data_source_file om800439g_si_001.cif
_cod_data_source_block mae253as
_cod_original_cell_volume 2075.1(8)
_cod_database_code 4071878

loop_
_symmetry_equiv_pos_as_xyz
'x, y, z'
'-x, -y, -z'

loop_
_atom_site_label
_atom_site_type_symbol
_atom_site_fract_x
_atom_site_fract_y
_atom_site_fract_z
_atom_site_U_iso_or_equiv
_atom_site_adp_type
_atom_site_occupancy
_atom_site_symmetry_multiplicity
_atom_site_calc_flag
_atom_site_refinement_flags
Os Os 0.96812(2) 0.766691(14) 0.726357(13) 0.01999(7) Uani 1 1 d D
H01 H 1.023(5) 0.862(2) 0.674(3) 0.040 Uiso 1 1 d D
H02 H 0.919(5) 0.860(2) 0.737(4) 0.040 Uiso 1 1 d D
P1 P 1.15328(14) 0.86222(10) 0.83657(9) 0.0233(3) Uani 1 1 d .
P2 P 0.77380(14) 0.71905(10) 0.61444(10) 0.0265(3) Uani 1 1 d .
F1 F 0.5581(6) 0.1837(3) 0.7658(3) 0.0922(17) Uani 1 1 d .
F2 F 0.4410(6) 0.2837(4) 0.8082(3) 0.0987(18) Uani 1 1 d .
F3 F 0.5169(6) 0.2013(4) 0.9069(3) 0.1040(19) Uani 1 1 d .
F4 F 0.6660(6) 0.3195(4) 0.8495(5) 0.137(3) Uani 1 1 d .
O1 O 0.9713(4) 0.6246(2) 0.7617(2) 0.0257(8) Uani 1 1 d .
N1 N 0.7991(5) 0.6588(3) 0.8700(3) 0.0285(10) Uani 1 1 d D
H1 H 0.827(5) 0.613(3) 0.847(4) 0.034 Uiso 1 1 d D
B1 B 0.5468(8) 0.2484(6) 0.8294(6) 0.0458(19) Uani 1 1 d .
C1 C 0.8337(5) 0.7465(4) 0.8320(3) 0.0251(12) Uani 1 1 d .
C2 C 0.7717(5) 0.8113(4) 0.8727(4) 0.0258(12) Uani 1 1 d .
H2 H 0.7854 0.8737 0.8498 0.031 Uiso 1 1 calc R
C3 C 0.6924(5) 0.7873(4) 0.9440(4) 0.0307(13) Uani 1 1 d .
H3 H 0.6558 0.8341 0.9705 0.037 Uiso 1 1 calc R
C4 C 0.6653(6) 0.6961(4) 0.9778(4) 0.0361(14) Uani 1 1 d .
H4 H 0.6110 0.6801 1.0274 0.043 Uiso 1 1 calc R
C5 C 0.7177(6) 0.6299(4) 0.9388(4) 0.0356(14) Uani 1 1 d .
C6 C 0.6917(7) 0.5266(5) 0.9650(5) 0.0478(17) Uani 1 1 d .
H6A H 0.6294 0.5152 1.0140 0.057 Uiso 1 1 calc R
H6B H 0.6439 0.4811 0.9121 0.057 Uiso 1 1 calc R
C7 C 0.8197(8) 0.5028(5) 0.9968(5) 0.0557(19) Uani 1 1 d .
H7A H 0.8790 0.5087 0.9471 0.084 Uiso 1 1 calc R
H7B H 0.7944 0.4359 1.0156 0.084 Uiso 1 1 calc R
H7C H 0.8692 0.5484 1.0482 0.084 Uiso 1 1 calc R
C8 C 1.0928(5) 0.7290(4) 0.6358(3) 0.0254(12) Uani 1 1 d .
C9 C 1.1645(5) 0.7794(4) 0.5594(4) 0.0277(12) Uani 1 1 d .
C10 C 1.1702(6) 0.7267(4) 0.4781(4) 0.0335(13) Uani 1 1 d .
H10 H 1.1193 0.6592 0.4690 0.040 Uiso 1 1 calc R
C11 C 1.2488(6) 0.7717(5) 0.4115(4) 0.0430(16) Uani 1 1 d .
H11 H 1.2506 0.7348 0.3570 0.052 Uiso 1 1 calc R
C12 C 1.3252(7) 0.8701(5) 0.4231(4) 0.0442(16) Uani 1 1 d .
H12 H 1.3804 0.9007 0.3777 0.053 Uiso 1 1 calc R
C13 C 1.3190(6) 0.9220(5) 0.5016(4) 0.0415(15) Uani 1 1 d .
H13 H 1.3716 0.9892 0.5107 0.050 Uiso 1 1 calc R
C14 C 1.2380(6) 0.8787(4) 0.5679(4) 0.0330(13) Uani 1 1 d .
H14 H 1.2324 0.9175 0.6202 0.040 Uiso 1 1 calc R
C15 C 1.1142(5) 0.6395(4) 0.6487(4) 0.0261(12) Uani 1 1 d .
H15 H 1.166(5) 0.609(4) 0.606(4) 0.031 Uiso 1 1 d .
C16 C 1.0483(5) 0.5867(4) 0.7168(4) 0.0260(12) Uani 1 1 d .
C17 C 1.0652(6) 0.4922(4) 0.7427(4) 0.0308(13) Uani 1 1 d .
C18 C 0.9547(6) 0.4187(4) 0.7690(4) 0.0341(14) Uani 1 1 d .
H18 H 0.8679 0.4286 0.7730 0.041 Uiso 1 1 calc R
C19 C 0.9739(9) 0.3294(5) 0.7895(4) 0.0534(19) Uani 1 1 d .
H19 H 0.8982 0.2779 0.8056 0.064 Uiso 1 1 calc R
C20 C 1.0992(10) 0.3153(5) 0.7869(5) 0.062(2) Uani 1 1 d .
H20 H 1.1102 0.2547 0.8020 0.075 Uiso 1 1 calc R
C21 C 1.2101(9) 0.3890(5) 0.7621(4) 0.056(2) Uani 1 1 d .
H21 H 1.2977 0.3795 0.7612 0.067 Uiso 1 1 calc R
C22 C 1.1925(7) 0.4772(5) 0.7386(4) 0.0430(16) Uani 1 1 d .
H22 H 1.2676 0.5272 0.7197 0.052 Uiso 1 1 calc R
C23 C 1.3275(5) 0.8542(4) 0.8169(4) 0.0293(12) Uani 1 1 d .
H23 H 1.3331 0.8558 0.7499 0.035 Uiso 1 1 calc R
C24 C 1.4530(6) 0.9371(4) 0.8604(4) 0.0395(15) Uani 1 1 d .
H24A H 1.4557 0.9368 0.9266 0.059 Uiso 1 1 calc R
H24B H 1.4464 0.9999 0.8419 0.059 Uiso 1 1 calc R
H24C H 1.5372 0.9274 0.8406 0.059 Uiso 1 1 calc R
C25 C 1.3444(6) 0.7566(4) 0.8415(4) 0.0419(16) Uani 1 1 d .
H25A H 1.4199 0.7452 0.8107 0.063 Uiso 1 1 calc R
H25B H 1.2589 0.7038 0.8223 0.063 Uiso 1 1 calc R
H25C H 1.3653 0.7581 0.9073 0.063 Uiso 1 1 calc R
C26 C 1.1225(6) 0.8382(4) 0.9564(4) 0.0297(12) Uani 1 1 d .
H26 H 1.0311 0.8473 0.9638 0.036 Uiso 1 1 calc R
C27 C 1.2220(6) 0.9077(4) 1.0313(4) 0.0363(14) Uani 1 1 d .
H27A H 1.1852 0.8947 1.0901 0.054 Uiso 1 1 calc R
H27B H 1.2321 0.9756 1.0188 0.054 Uiso 1 1 calc R
H27C H 1.3120 0.8972 1.0327 0.054 Uiso 1 1 calc R
C28 C 1.1042(6) 0.7317(4) 0.9771(4) 0.0376(14) Uani 1 1 d .
H28A H 1.1939 0.7251 0.9976 0.056 Uiso 1 1 calc R
H28B H 1.0651 0.6886 0.9222 0.056 Uiso 1 1 calc R
H28C H 1.0421 0.7136 1.0249 0.056 Uiso 1 1 calc R
C29 C 1.1800(6) 0.9969(4) 0.8386(4) 0.0285(12) Uani 1 1 d .
H29 H 1.2593 1.0280 0.8852 0.034 Uiso 1 1 calc R
C30 C 1.2214(6) 1.0430(4) 0.7513(4) 0.0372(14) Uani 1 1 d .
H30A H 1.1465 1.0159 0.7030 0.056 Uiso 1 1 calc R
H30B H 1.3044 1.0291 0.7343 0.056 Uiso 1 1 calc R
H30C H 1.2401 1.1138 0.7600 0.056 Uiso 1 1 calc R
C31 C 1.0592(6) 1.0259(4) 0.8704(4) 0.0347(14) Uani 1 1 d .
H31A H 1.0879 1.0967 0.8850 0.052 Uiso 1 1 calc R
H31B H 1.0289 0.9921 0.9246 0.052 Uiso 1 1 calc R
H31C H 0.9831 1.0075 0.8221 0.052 Uiso 1 1 calc R
C32 C 0.6848(6) 0.5856(4) 0.5851(4) 0.0382(15) Uani 1 1 d .
H32 H 0.5997 0.5793 0.5443 0.046 Uiso 1 1 calc R
C33 C 0.6397(7) 0.5333(4) 0.6702(5) 0.0519(19) Uani 1 1 d .
H33A H 0.5768 0.4675 0.6525 0.078 Uiso 1 1 calc R
H33B H 0.5927 0.5702 0.7055 0.078 Uiso 1 1 calc R
H33C H 0.7207 0.5289 0.7070 0.078 Uiso 1 1 calc R
C34 C 0.7721(7) 0.5361(5) 0.5339(5) 0.0525(19) Uani 1 1 d .
H34A H 0.8571 0.5418 0.5719 0.079 Uiso 1 1 calc R
H34B H 0.7949 0.5679 0.4777 0.079 Uiso 1 1 calc R
H34C H 0.7204 0.4669 0.5194 0.079 Uiso 1 1 calc R
C35 C 0.8132(6) 0.7647(4) 0.5005(4) 0.0361(14) Uani 1 1 d .
H35 H 0.8777 0.7307 0.4787 0.043 Uiso 1 1 calc R
C36 C 0.8917(7) 0.8744(5) 0.5006(4) 0.0470(17) Uani 1 1 d .
H36A H 0.9368 0.8870 0.4445 0.070 Uiso 1 1 calc R
H36B H 0.9612 0.8942 0.5528 0.070 Uiso 1 1 calc R
H36C H 0.8269 0.9119 0.5044 0.070 Uiso 1 1 calc R
C37 C 0.6913(7) 0.7370(5) 0.4274(4) 0.0511(18) Uani 1 1 d .
H37A H 0.6279 0.7734 0.4412 0.077 Uiso 1 1 calc R
H37B H 0.6431 0.6668 0.4260 0.077 Uiso 1 1 calc R
H37C H 0.7249 0.7532 0.3682 0.077 Uiso 1 1 calc R
C38 C 0.6298(6) 0.7614(4) 0.6514(4) 0.0331(13) Uani 1 1 d .
H38 H 0.6243 0.7470 0.7166 0.040 Uiso 1 1 calc R
C39 C 0.6588(7) 0.8716(5) 0.6511(4) 0.0453(16) Uani 1 1 d .
H39A H 0.6507 0.8895 0.5884 0.068 Uiso 1 1 calc R
H39B H 0.7521 0.9051 0.6793 0.068 Uiso 1 1 calc R
H39C H 0.5922 0.8910 0.6853 0.068 Uiso 1 1 calc R
C40 C 0.4840(6) 0.7096(5) 0.6047(5) 0.0498(18) Uani 1 1 d .
H40A H 0.4169 0.7317 0.6359 0.075 Uiso 1 1 calc R
H40B H 0.4627 0.6388 0.6074 0.075 Uiso 1 1 calc R
H40C H 0.4799 0.7254 0.5412 0.075 Uiso 1 1 calc R

loop_
_atom_site_aniso_label
_atom_site_aniso_U_11
_atom_site_aniso_U_22
_atom_site_aniso_U_33
_atom_site_aniso_U_23
_atom_site_aniso_U_13
_atom_site_aniso_U_12
Os 0.01756(11) 0.02022(11) 0.02001(11) 0.00039(7) 0.00045(7) 0.00322(7)
P1 0.0217(7) 0.0218(7) 0.0243(7) -0.0005(5) -0.0013(6) 0.0048(5)
P2 0.0227(7) 0.0283(7) 0.0254(7) -0.0008(6) -0.0018(6) 0.0048(6)
F1 0.112(4) 0.077(3) 0.083(4) -0.017(3) 0.053(3) 0.015(3)
F2 0.106(4) 0.134(5) 0.085(4) 0.002(3) -0.016(3) 0.085(4)
F3 0.140(5) 0.144(5) 0.070(3) 0.029(3) 0.047(3) 0.094(4)
F4 0.076(4) 0.082(4) 0.214(7) -0.033(4) -0.021(4) -0.020(3)
O1 0.024(2) 0.0241(19) 0.029(2) -0.0005(15) 0.0044(16) 0.0086(15)
N1 0.027(3) 0.027(2) 0.032(3) 0.002(2) 0.007(2) 0.007(2)
B1 0.041(5) 0.053(5) 0.041(4) 0.000(4) 0.011(4) 0.010(4)
C1 0.024(3) 0.024(3) 0.023(3) 0.002(2) -0.002(2) 0.004(2)
C2 0.023(3) 0.029(3) 0.028(3) 0.002(2) 0.001(2) 0.011(2)
C3 0.025(3) 0.038(3) 0.027(3) -0.006(2) 0.002(2) 0.010(2)
C4 0.032(3) 0.045(4) 0.036(3) 0.011(3) 0.017(3) 0.015(3)
C5 0.037(3) 0.036(3) 0.033(3) 0.012(3) 0.007(3) 0.008(3)
C6 0.047(4) 0.037(4) 0.061(5) 0.014(3) 0.022(3) 0.011(3)
C7 0.071(5) 0.038(4) 0.057(5) 0.009(3) 0.006(4) 0.014(4)
C8 0.020(3) 0.027(3) 0.025(3) 0.001(2) -0.004(2) 0.001(2)
C9 0.027(3) 0.030(3) 0.025(3) 0.001(2) 0.003(2) 0.007(2)
C10 0.028(3) 0.042(3) 0.029(3) -0.001(3) -0.001(2) 0.010(3)
C11 0.040(4) 0.060(4) 0.030(3) -0.002(3) 0.008(3) 0.018(3)
C12 0.045(4) 0.052(4) 0.035(4) 0.012(3) 0.015(3) 0.010(3)
C13 0.043(4) 0.039(3) 0.041(4) 0.011(3) 0.012(3) 0.007(3)
C14 0.036(3) 0.035(3) 0.032(3) 0.007(2) 0.009(3) 0.013(3)
C15 0.024(3) 0.026(3) 0.028(3) -0.002(2) 0.005(2) 0.009(2)
C16 0.024(3) 0.023(3) 0.027(3) 0.003(2) -0.005(2) 0.003(2)
C17 0.041(4) 0.028(3) 0.027(3) -0.001(2) 0.008(3) 0.017(3)
C18 0.041(4) 0.024(3) 0.034(3) -0.002(2) -0.002(3) 0.009(3)
C19 0.089(6) 0.031(3) 0.039(4) 0.008(3) 0.006(4) 0.016(4)
C20 0.109(7) 0.047(4) 0.046(4) 0.010(3) 0.007(4) 0.046(5)
C21 0.088(6) 0.067(5) 0.038(4) 0.012(4) 0.016(4) 0.057(5)
C22 0.053(4) 0.041(4) 0.044(4) 0.011(3) 0.009(3) 0.025(3)
C23 0.024(3) 0.037(3) 0.027(3) -0.002(2) -0.003(2) 0.010(2)
C24 0.020(3) 0.039(3) 0.057(4) -0.005(3) 0.001(3) 0.007(3)
C25 0.028(3) 0.044(4) 0.051(4) -0.008(3) -0.011(3) 0.012(3)
C26 0.026(3) 0.034(3) 0.027(3) 0.002(2) -0.001(2) 0.007(2)
C27 0.040(4) 0.040(3) 0.025(3) 0.000(3) -0.004(3) 0.009(3)
C28 0.040(4) 0.035(3) 0.035(3) 0.012(3) 0.003(3) 0.008(3)
C29 0.031(3) 0.021(3) 0.031(3) -0.001(2) -0.003(2) 0.007(2)
C30 0.045(4) 0.021(3) 0.044(4) 0.005(3) 0.011(3) 0.007(3)
C31 0.037(3) 0.026(3) 0.042(4) 0.000(3) 0.002(3) 0.012(3)
C32 0.025(3) 0.037(3) 0.043(4) 0.000(3) -0.011(3) -0.001(3)
C33 0.049(4) 0.034(3) 0.055(4) 0.004(3) -0.017(3) -0.008(3)
C34 0.046(4) 0.040(4) 0.064(5) -0.020(3) -0.020(4) 0.013(3)
C35 0.033(3) 0.050(4) 0.024(3) 0.003(3) -0.002(2) 0.011(3)
C36 0.049(4) 0.050(4) 0.038(4) 0.013(3) 0.000(3) 0.010(3)
C37 0.046(4) 0.063(5) 0.036(4) 0.001(3) -0.008(3) 0.009(4)
C38 0.025(3) 0.047(4) 0.031(3) 0.004(3) -0.002(2) 0.016(3)
C39 0.043(4) 0.061(4) 0.045(4) 0.003(3) -0.001(3) 0.036(3)
C40 0.024(3) 0.072(5) 0.049(4) 0.002(4) -0.007(3) 0.012(3)

loop_
_atom_type_symbol
_atom_type_description
_atom_type_scat_dispersion_real
_atom_type_scat_dispersion_imag
_atom_type_scat_source
C C 0.0033 0.0016 'International Tables Vol C Tables 4.2.6.8 and 6.1.1.4'
H H 0.0000 0.0000 'International Tables Vol C Tables 4.2.6.8 and 6.1.1.4'
B B 0.0013 0.0007 'International Tables Vol C Tables 4.2.6.8 and 6.1.1.4'
N N 0.0061 0.0033 'International Tables Vol C Tables 4.2.6.8 and 6.1.1.4'
O O 0.0106 0.0060 'International Tables Vol C Tables 4.2.6.8 and 6.1.1.4'
F F 0.0171 0.0103 'International Tables Vol C Tables 4.2.6.8 and 6.1.1.4'
P P 0.1023 0.0942 'International Tables Vol C Tables 4.2.6.8 and 6.1.1.4'
Os Os -1.2165 7.6030 'International Tables Vol C Tables 4.2.6.8 and 6.1.1.4'

loop_
_geom_angle_atom_site_label_1
_geom_angle_atom_site_label_2
_geom_angle_atom_site_label_3
_geom_angle
C8 Os C1 156.7(2)
C8 Os O1 75.82(17)
C1 Os O1 80.98(17)
C8 Os P2 91.62(14)
C1 Os P2 90.31(14)
O1 Os P2 99.36(10)
C8 Os P1 96.49(14)
C1 Os P1 88.26(14)
O1 Os P1 97.46(10)
P2 Os P1 162.68(5)
C8 Os H01 76(2)
C1 Os H01 127(2)
O1 Os H01 152(2)
P2 Os H01 87(2)
P1 Os H01 80(2)
C8 Os H02 131(2)
C1 Os H02 72(2)
O1 Os H02 153(2)
P2 Os H02 81(2)
P1 Os H02 82(2)
H01 Os H02 55(3)
C26 P1 C23 108.6(3)
C26 P1 C29 101.4(2)
C23 P1 C29 102.7(3)
C26 P1 Os 114.31(18)
C23 P1 Os 115.02(17)
C29 P1 Os 113.37(18)
C35 P2 C38 107.8(3)
C35 P2 C32 101.9(3)
C38 P2 C32 101.8(3)
C35 P2 Os 114.03(19)
C38 P2 Os 111.47(18)
C32 P2 Os 118.5(2)
C16 O1 Os 115.9(3)
C1 N1 C5 128.5(5)
C1 N1 H1 119(4)
C5 N1 H1 113(4)
F1 B1 F4 111.0(7)
F1 B1 F2 112.9(7)
F4 B1 F2 112.3(7)
F1 B1 F3 107.9(7)
F4 B1 F3 106.7(7)
F2 B1 F3 105.7(6)
N1 C1 C2 111.4(5)
N1 C1 Os 118.1(4)
C2 C1 Os 130.5(4)
C3 C2 C1 122.5(5)
C3 C2 H2 118.7
C1 C2 H2 118.7
C2 C3 C4 121.0(5)
C2 C3 H3 119.5
C4 C3 H3 119.5
C5 C4 C3 118.8(5)
C5 C4 H4 120.6
C3 C4 H4 120.6
C4 C5 N1 117.6(5)
C4 C5 C6 124.9(6)
N1 C5 C6 117.5(5)
C7 C6 C5 114.1(5)
C7 C6 H6A 108.7
C5 C6 H6A 108.7
C7 C6 H6B 108.7
C5 C6 H6B 108.7
H6A C6 H6B 107.6
C6 C7 H7A 109.5
C6 C7 H7B 109.5
H7A C7 H7B 109.5
C6 C7 H7C 109.5
H7A C7 H7C 109.5
H7B C7 H7C 109.5
C15 C8 C9 113.2(5)
C15 C8 Os 114.3(4)
C9 C8 Os 132.5(4)
C14 C9 C10 117.0(5)
C14 C9 C8 121.7(5)
C10 C9 C8 121.1(5)
C11 C10 C9 120.9(6)
C11 C10 H10 119.5
C9 C10 H10 119.5
C10 C11 C12 120.9(6)
C10 C11 H11 119.5
C12 C11 H11 119.5
C13 C12 C11 118.4(6)
C13 C12 H12 120.8
C11 C12 H12 120.8
C12 C13 C14 121.4(6)
C12 C13 H13 119.3
C14 C13 H13 119.3
C13 C14 C9 121.3(6)
C13 C14 H14 119.4
C9 C14 H14 119.4
C16 C15 C8 116.9(5)
C16 C15 H15 120(3)
C8 C15 H15 123(3)
O1 C16 C15 116.9(5)
O1 C16 C17 119.1(5)
C15 C16 C17 124.0(5)
C18 C17 C22 120.1(5)
C18 C17 C16 120.5(5)
C22 C17 C16 119.4(5)
C17 C18 C19 118.6(6)
C17 C18 H18 120.7
C19 C18 H18 120.7
C20 C19 C18 121.3(7)
C20 C19 H19 119.3
C18 C19 H19 119.3
C19 C20 C21 120.2(7)
C19 C20 H20 119.9
C21 C20 H20 119.9
C20 C21 C22 119.6(7)
C20 C21 H21 120.2
C22 C21 H21 120.2
C17 C22 C21 120.2(6)
C17 C22 H22 119.9
C21 C22 H22 119.9
C25 C23 C24 108.7(4)
C25 C23 P1 112.3(4)
C24 C23 P1 117.5(4)
C25 C23 H23 105.8
C24 C23 H23 105.8
P1 C23 H23 105.8
C23 C24 H24A 109.5
C23 C24 H24B 109.5
H24A C24 H24B 109.5
C23 C24 H24C 109.5
H24A C24 H24C 109.5
H24B C24 H24C 109.5
C23 C25 H25A 109.5
C23 C25 H25B 109.5
H25A C25 H25B 109.5
C23 C25 H25C 109.5
H25A C25 H25C 109.5
H25B C25 H25C 109.5
C28 C26 C27 109.5(4)
C28 C26 P1 113.4(4)
C27 C26 P1 117.8(4)
C28 C26 H26 105.0
C27 C26 H26 105.0
P1 C26 H26 105.0
C26 C27 H27A 109.5
C26 C27 H27B 109.5
H27A C27 H27B 109.5
C26 C27 H27C 109.5
H27A C27 H27C 109.5
H27B C27 H27C 109.5
C26 C28 H28A 109.5
C26 C28 H28B 109.5
H28A C28 H28B 109.5
C26 C28 H28C 109.5
H28A C28 H28C 109.5
H28B C28 H28C 109.5
C30 C29 C31 110.0(5)
C30 C29 P1 115.1(4)
C31 C29 P1 113.5(4)
C30 C29 H29 105.8
C31 C29 H29 105.8
P1 C29 H29 105.8
C29 C30 H30A 109.5
C29 C30 H30B 109.5
H30A C30 H30B 109.5
C29 C30 H30C 109.5
H30A C30 H30C 109.5
H30B C30 H30C 109.5
C29 C31 H31A 109.5
C29 C31 H31B 109.5
H31A C31 H31B 109.5
C29 C31 H31C 109.5
H31A C31 H31C 109.5
H31B C31 H31C 109.5
C34 C32 C33 110.7(6)
C34 C32 P2 112.8(4)
C33 C32 P2 110.7(4)
C34 C32 H32 107.5
C33 C32 H32 107.5
P2 C32 H32 107.5
C32 C33 H33A 109.5
C32 C33 H33B 109.5
H33A C33 H33B 109.5
C32 C33 H33C 109.5
H33A C33 H33C 109.5
H33B C33 H33C 109.5
C32 C34 H34A 109.5
C32 C34 H34B 109.5
H34A C34 H34B 109.5
C32 C34 H34C 109.5
H34A C34 H34C 109.5
H34B C34 H34C 109.5
C37 C35 C36 109.4(5)
C37 C35 P2 115.7(4)
C36 C35 P2 115.5(4)
C37 C35 H35 105.0
C36 C35 H35 105.0
P2 C35 H35 105.0
C35 C36 H36A 109.5
C35 C36 H36B 109.5
H36A C36 H36B 109.5
C35 C36 H36C 109.5
H36A C36 H36C 109.5
H36B C36 H36C 109.5
C35 C37 H37A 109.5
C35 C37 H37B 109.5
H37A C37 H37B 109.5
C35 C37 H37C 109.5
H37A C37 H37C 109.5
H37B C37 H37C 109.5
C39 C38 C40 108.9(5)
C39 C38 P2 113.5(4)
C40 C38 P2 117.7(4)
C39 C38 H38 105.2
C40 C38 H38 105.2
P2 C38 H38 105.2
C38 C39 H39A 109.5
C38 C39 H39B 109.5
H39A C39 H39B 109.5
C38 C39 H39C 109.5
H39A C39 H39C 109.5
H39B C39 H39C 109.5
C38 C40 H40A 109.5
C38 C40 H40B 109.5
H40A C40 H40B 109.5
C38 C40 H40C 109.5
H40A C40 H40C 109.5
H40B C40 H40C 109.5

loop_
_geom_bond_atom_site_label_1
_geom_bond_atom_site_label_2
_geom_bond_distance
Os C8 2.086(5)
Os C1 2.137(5)
Os O1 2.148(3)
Os P2 2.3962(14)
Os P1 2.4242(14)
Os H01 1.580(10)
Os H02 1.576(10)
P1 C26 1.858(6)
P1 C23 1.870(6)
P1 C29 1.875(5)
P2 C35 1.869(6)
P2 C38 1.872(6)
P2 C32 1.873(6)
F1 B1 1.331(9)
F2 B1 1.356(9)
F3 B1 1.371(9)
F4 B1 1.333(9)
O1 C16 1.296(6)
N1 C1 1.366(6)
N1 C5 1.367(7)
N1 H1 0.857(19)
C1 C2 1.419(7)
C2 C3 1.375(7)
C2 H2 0.9500
C3 C4 1.386(8)
C3 H3 0.9500
C4 C5 1.359(8)
C4 H4 0.9500
C5 C6 1.506(8)
C6 C7 1.504(9)
C6 H6A 0.9900
C6 H6B 0.9900
C7 H7A 0.9800
C7 H7B 0.9800
C7 H7C 0.9800
C8 C15 1.393(7)
C8 C9 1.494(7)
C9 C14 1.393(8)
C9 C10 1.410(7)
C10 C11 1.380(8)
C10 H10 0.9500
C11 C12 1.390(9)
C11 H11 0.9500
C12 C13 1.370(8)
C12 H12 0.9500
C13 C14 1.382(8)
C13 H13 0.9500
C14 H14 0.9500
C15 C16 1.385(7)
C15 H15 1.02(5)
C16 C17 1.491(7)
C17 C18 1.389(8)
C17 C22 1.392(8)
C18 C19 1.405(8)
C18 H18 0.9500
C19 C20 1.365(10)
C19 H19 0.9500
C20 C21 1.385(11)
C20 H20 0.9500
C21 C22 1.396(8)
C21 H21 0.9500
C22 H22 0.9500
C23 C25 1.529(8)
C23 C24 1.535(7)
C23 H23 1.0000
C24 H24A 0.9800
C24 H24B 0.9800
C24 H24C 0.9800
C25 H25A 0.9800
C25 H25B 0.9800
C25 H25C 0.9800
C26 C28 1.539(7)
C26 C27 1.540(7)
C26 H26 1.0000
C27 H27A 0.9800
C27 H27B 0.9800
C27 H27C 0.9800
C28 H28A 0.9800
C28 H28B 0.9800
C28 H28C 0.9800
C29 C30 1.513(7)
C29 C31 1.524(8)
C29 H29 1.0000
C30 H30A 0.9800
C30 H30B 0.9800
C30 H30C 0.9800
C31 H31A 0.9800
C31 H31B 0.9800
C31 H31C 0.9800
C32 C34 1.527(9)
C32 C33 1.529(9)
C32 H32 1.0000
C33 H33A 0.9800
C33 H33B 0.9800
C33 H33C 0.9800
C34 H34A 0.9800
C34 H34B 0.9800
C34 H34C 0.9800
C35 C37 1.530(8)
C35 C36 1.539(8)
C35 H35 1.0000
C36 H36A 0.9800
C36 H36B 0.9800
C36 H36C 0.9800
C37 H37A 0.9800
C37 H37B 0.9800
C37 H37C 0.9800
C38 C39 1.525(8)
C38 C40 1.542(8)
C38 H38 1.0000
C39 H39A 0.9800
C39 H39B 0.9800
C39 H39C 0.9800
C40 H40A 0.9800
C40 H40B 0.9800
C40 H40C 0.9800

loop_
_geom_hbond_atom_site_label_D
_geom_hbond_atom_site_label_H
_geom_hbond_atom_site_label_A
_geom_hbond_distance_DH
_geom_hbond_distance_HA
_geom_hbond_distance_DA
_geom_hbond_angle_DHA
N1 H1 O1 0.857(19) 2.00(5) 2.613(6) 128(5)
